data_2240504
loop_
_publ_author_name
'Kucheriv, Olesia I.'
'Shylin, Sergii I.'
'Ilina, Tetiana A.'
'Dechert, Sebastian'
'Gural'skiy, Il'ya A.'

_publ_section_title
;
 Crystal structure of the co-crystal
 <i>fac</i>-triaquatris(thiocyanato-\k<i>N</i>)iron(III)--2,3-dimethylpyrazine
 (1/3)
;
_journal_coeditor_code XU5840
_journal_issue 4
_journal_name_full 'Acta Crystallographica Section E'
_journal_page_first 374
_journal_page_last 376
_journal_paper_doi 10.1107/S2056989015004831
_journal_volume 71
_journal_year 2015
_chemical_formula_iupac '[Fe (N C S)3 (H2 O1)3], 3C6 H8 N2'
_chemical_formula_moiety 'C3 H6 Fe1 N3 O3 S3, 3(C6 H8 N2)'
_chemical_formula_sum 'C21 H30 Fe N9 O3 S3'
_chemical_formula_weight 608.57
_chemical_name_systematic
;
<i>fac</i>-Triaquatris(thiocyanato-\k<i>N</i>)iron(III)--2,3-dimethylpyrazine
(1/3)
;
_space_group_crystal_system trigonal
_space_group_IT_number 161
_space_group_name_Hall 'R 3 -2"c'
_space_group_name_H-M_alt 'R 3 c :H'
_atom_sites_solution_hydrogens geom
_atom_sites_solution_primary direct
_atom_sites_solution_secondary difmap
_cell_angle_alpha 90
_cell_angle_beta 90
_cell_angle_gamma 120
_cell_formula_units_Z 6
_cell_length_a 16.9383(12)
_cell_length_b 16.9383(12)
_cell_length_c 17.6259(13)
_cell_measurement_temperature 133(2)
_cell_volume 4379.5(5)
_computing_cell_refinement
;
X-AREA (Stoe & Cie, 2002)
;
_computing_data_collection
;
X-AREA (Stoe & Cie, 2002)
;
_computing_data_reduction
;
X-RED (Stoe & Cie, 2002)
;
_computing_molecular_graphics
;
OLEX2 (Dolomanov <i>et al.</i>,  2009)
;
_computing_publication_material
;
publCIF (Westrip, 2010)
;
_computing_structure_refinement
;
SHELXL2014 (Sheldrick, 2015)
;
_computing_structure_solution
;
SHELXS97 (Sheldrick, 2008)
;
_diffrn_ambient_temperature 133.15
_diffrn_measured_fraction_theta_full 1.000
_diffrn_measured_fraction_theta_max 0.997
_diffrn_measurement_device_type 'Stoe IPDS II'
_diffrn_measurement_method '\f scans and \w scans with \k offset'
_diffrn_radiation_type MoK\a
_diffrn_radiation_wavelength 0.71073
_diffrn_reflns_av_R_equivalents 0.0579
_diffrn_reflns_limit_h_max 21
_diffrn_reflns_limit_h_min -18
_diffrn_reflns_limit_k_max 15
_diffrn_reflns_limit_k_min -21
_diffrn_reflns_limit_l_max 22
_diffrn_reflns_limit_l_min -18
_diffrn_reflns_number 5784
_diffrn_reflns_theta_full 25.242
_diffrn_reflns_theta_max 26.755
_diffrn_reflns_theta_min 2.405
_exptl_absorpt_coefficient_mu 0.770
_exptl_absorpt_correction_T_max 0.9389
_exptl_absorpt_correction_T_min 0.9081
_exptl_absorpt_correction_type numerical
_exptl_absorpt_process_details
;
(X-RED; Stoe & Cie, 2002)
;
_exptl_crystal_colour red
_exptl_crystal_density_diffrn 1.384
_exptl_crystal_description block
_exptl_crystal_F_000 1902
_exptl_crystal_size_max 0.16
_exptl_crystal_size_mid 0.12
_exptl_crystal_size_min 0.1
_refine_diff_density_max 0.266
_refine_diff_density_min -0.278
_refine_ls_abs_structure_details
;
Flack <i>x</i> determined using 685 quotients
[(<i>I</i>^+^)-(<i>I</i>^-^)]/[(<i>I</i>^+^)+(<i>I</i>^-^)]
(Parsons <i>et al.</i>,  2013)
;
_refine_ls_abs_structure_Flack -0.03(3)
_refine_ls_extinction_method none
_refine_ls_goodness_of_fit_ref 1.067
_refine_ls_hydrogen_treatment mixed
_refine_ls_matrix_type full
_refine_ls_number_parameters 120
_refine_ls_number_reflns 1903
_refine_ls_number_restraints 3
_refine_ls_restrained_S_all 1.067
_refine_ls_R_factor_all 0.0449
_refine_ls_R_factor_gt 0.0376
_refine_ls_shift/su_max 0.000
_refine_ls_shift/su_mean 0.000
_refine_ls_structure_factor_coef Fsqd
_refine_ls_weighting_details 'w=1/[\s^2^(Fo^2^)+(0.0297P)^2^] where P=(Fo^2^+2Fc^2^)/3'
_refine_ls_weighting_scheme calc
_refine_ls_wR_factor_gt 0.0683
_refine_ls_wR_factor_ref 0.0701
_reflns_number_gt 1716
_reflns_number_total 1903
_reflns_threshold_expression I>2\s(I)
_cod_data_source_file xu5840sup1.cf
_cod_data_source_block I
_cod_original_cell_volume 4379.5(7)
_cod_database_code 2240504
_shelx_space_group_comment
;
The symmetry employed for this shelxl refinement is uniquely defined
by the following loop, which should always be used as a source of
symmetry information in preference to the above space-group names.
They are only intended as comments.
;

loop_
_space_group_symop_id
_space_group_symop_operation_xyz
1 'x, y, z'
2 '-y, x-y, z'
3 '-x+y, -x, z'
4 '-y, -x, z+1/2'
5 '-x+y, y, z+1/2'
6 'x, x-y, z+1/2'
7 'x+2/3, y+1/3, z+1/3'
8 '-y+2/3, x-y+1/3, z+1/3'
9 '-x+y+2/3, -x+1/3, z+1/3'
10 '-y+2/3, -x+1/3, z+5/6'
11 '-x+y+2/3, y+1/3, z+5/6'
12 'x+2/3, x-y+1/3, z+5/6'
13 'x+1/3, y+2/3, z+2/3'
14 '-y+1/3, x-y+2/3, z+2/3'
15 '-x+y+1/3, -x+2/3, z+2/3'
16 '-y+1/3, -x+2/3, z+7/6'
17 '-x+y+1/3, y+2/3, z+7/6'
18 'x+1/3, x-y+2/3, z+7/6'

loop_
_atom_site_type_symbol
_atom_site_label
_atom_site_fract_x
_atom_site_fract_y
_atom_site_fract_z
_atom_site_U_iso_or_equiv
_atom_site_adp_type
_atom_site_calc_flag
_atom_site_occupancy
Fe Fe1 0.3333 0.6667 0.99891(7) 0.0201(2) Uani d 1
S S1 0.29300(8) 0.86373(8) 1.16318(7) 0.0300(3) Uani d 1
N N1 0.2860(3) 0.7347(3) 1.0611(2) 0.0297(9) Uani d 1
O O1 0.2256(2) 0.62277(19) 0.92686(19) 0.0221(6) Uani d 1
C C1 0.2893(3) 0.7891(3) 1.1041(3) 0.0238(9) Uani d 1
N N2 0.0562(2) 0.5854(2) 0.9750(2) 0.0250(8) Uani d 1
N N3 -0.1220(2) 0.5016(2) 1.0276(2) 0.0254(8) Uani d 1
C C2 0.0336(3) 0.5471(3) 1.0439(3) 0.0299(10) Uani d 1
H H2 0.0796 0.5481 1.0753 0.036 Uiso calc 1
C C3 -0.0543(3) 0.5064(3) 1.0704(3) 0.0288(10) Uani d 1
H H3 -0.0674 0.4812 1.1201 0.035 Uiso calc 1
C C4 -0.1008(3) 0.5385(3) 0.9586(2) 0.0235(9) Uani d 1
C C5 -0.0099(3) 0.5815(3) 0.9318(3) 0.0229(9) Uani d 1
C C6 -0.1766(3) 0.5322(3) 0.9107(3) 0.0322(10) Uani d 1
H H6A -0.2345 0.4977 0.9379 0.048 Uiso calc 1
H H6B -0.1795 0.5010 0.8630 0.048 Uiso calc 1
H H6C -0.1655 0.5936 0.8996 0.048 Uiso calc 1
C C7 0.0144(3) 0.6246(3) 0.8553(3) 0.0304(10) Uani d 1
H H7A 0.0795 0.6484 0.8459 0.046 Uiso calc 1
H H7B 0.0012 0.6747 0.8531 0.046 Uiso calc 1
H H7C -0.0214 0.5791 0.8166 0.046 Uiso calc 1
H H1A 0.179(3) 0.617(5) 0.943(4) 0.080 Uiso d 1
H H1B 0.206(5) 0.572(3) 0.912(4) 0.080 Uiso d 1

loop_
_atom_site_aniso_label
_atom_site_aniso_U_11
_atom_site_aniso_U_22
_atom_site_aniso_U_33
_atom_site_aniso_U_12
_atom_site_aniso_U_13
_atom_site_aniso_U_23
Fe1 0.0197(3) 0.0197(3) 0.0209(5) 0.00986(13) 0.000 0.000
S1 0.0320(6) 0.0293(5) 0.0316(6) 0.0175(5) 0.0009(5) -0.0061(5)
N1 0.030(2) 0.031(2) 0.029(2) 0.0157(18) 0.0031(17) -0.0024(18)
O1 0.0180(14) 0.0201(14) 0.0283(17) 0.0096(13) -0.0011(13) -0.0021(13)
C1 0.022(2) 0.030(2) 0.022(2) 0.0141(18) 0.0019(17) 0.0053(18)
N2 0.0234(18) 0.0234(17) 0.028(2) 0.0119(15) -0.0004(16) -0.0026(15)
N3 0.0236(17) 0.0233(17) 0.029(2) 0.0113(15) 0.0027(15) 0.0001(15)
C2 0.027(2) 0.037(2) 0.030(3) 0.019(2) -0.0040(19) -0.001(2)
C3 0.032(2) 0.029(2) 0.028(3) 0.018(2) 0.0022(19) 0.0030(19)
C4 0.021(2) 0.023(2) 0.027(2) 0.0113(16) 0.0008(18) -0.0022(18)
C5 0.023(2) 0.0203(19) 0.027(2) 0.0121(17) 0.0023(17) -0.0028(17)
C6 0.027(2) 0.036(3) 0.035(3) 0.017(2) -0.002(2) -0.002(2)
C7 0.026(2) 0.037(2) 0.028(3) 0.016(2) 0.0020(19) 0.0020(19)

loop_
_atom_type_symbol
_atom_type_description
_atom_type_scat_dispersion_real
_atom_type_scat_dispersion_imag
_atom_type_scat_source
C C 0.0033 0.0016 'International Tables Vol C Tables 4.2.6.8 and 6.1.1.4'
H H 0.0000 0.0000 'International Tables Vol C Tables 4.2.6.8 and 6.1.1.4'
N N 0.0061 0.0033 'International Tables Vol C Tables 4.2.6.8 and 6.1.1.4'
O O 0.0106 0.0060 'International Tables Vol C Tables 4.2.6.8 and 6.1.1.4'
S S 0.1246 0.1234 'International Tables Vol C Tables 4.2.6.8 and 6.1.1.4'
Fe Fe 0.3463 0.8444 'International Tables Vol C Tables 4.2.6.8 and 6.1.1.4'

loop_
_geom_angle_atom_site_label_1
_geom_angle_atom_site_label_2
_geom_angle_atom_site_label_3
_geom_angle_site_symmetry_1
_geom_angle_site_symmetry_3
_geom_angle
N1 Fe1 N1 . 2_665 93.42(17)
N1 Fe1 N1 . 3_565 93.42(17)
N1 Fe1 N1 2_665 3_565 93.42(16)
N1 Fe1 O1 . 3_565 90.67(14)
N1 Fe1 O1 3_565 3_565 90.47(14)
N1 Fe1 O1 3_565 2_665 90.67(14)
N1 Fe1 O1 2_665 3_565 174.17(17)
N1 Fe1 O1 . . 90.47(14)
N1 Fe1 O1 2_665 2_665 90.47(14)
N1 Fe1 O1 3_565 . 174.17(17)
N1 Fe1 O1 2_665 . 90.67(14)
N1 Fe1 O1 . 2_665 174.17(17)
O1 Fe1 O1 . 3_565 85.15(14)
O1 Fe1 O1 3_565 2_665 85.15(14)
O1 Fe1 O1 . 2_665 85.15(14)
C1 N1 Fe1 . . 157.0(4)
Fe1 O1 H1A . . 118(6)
Fe1 O1 H1B . . 115(6)
H1A O1 H1B . . 98(7)
N1 C1 S1 . . 179.5(4)
C5 N2 C2 . . 117.7(4)
C4 N3 C3 . . 117.7(4)
N2 C2 H2 . . 119.0
N2 C2 C3 . . 121.9(4)
C3 C2 H2 . . 119.0
N3 C3 C2 . . 121.2(5)
N3 C3 H3 . . 119.4
C2 C3 H3 . . 119.4
N3 C4 C5 . . 120.9(4)
N3 C4 C6 . . 117.6(4)
C5 C4 C6 . . 121.5(4)
N2 C5 C4 . . 120.5(4)
N2 C5 C7 . . 118.3(4)
C4 C5 C7 . . 121.2(4)
C4 C6 H6A . . 109.5
C4 C6 H6B . . 109.5
C4 C6 H6C . . 109.5
H6A C6 H6B . . 109.5
H6A C6 H6C . . 109.5
H6B C6 H6C . . 109.5
C5 C7 H7A . . 109.5
C5 C7 H7B . . 109.5
C5 C7 H7C . . 109.5
H7A C7 H7B . . 109.5
H7A C7 H7C . . 109.5
H7B C7 H7C . . 109.5

loop_
_geom_bond_atom_site_label_1
_geom_bond_atom_site_label_2
_geom_bond_site_symmetry_2
_geom_bond_distance
_geom_bond_publ_flag
Fe1 N1 . 2.025(4) y
Fe1 N1 2_665 2.025(4) ?
Fe1 N1 3_565 2.025(4) ?
Fe1 O1 . 2.034(3) y
Fe1 O1 2_665 2.034(3) ?
Fe1 O1 3_565 2.034(3) ?
S1 C1 . 1.615(5) ?
N1 C1 . 1.172(6) ?
O1 H1A . 0.80(3) ?
O1 H1B . 0.80(3) ?
N2 C2 . 1.339(6) ?
N2 C5 . 1.329(5) ?
N3 C3 . 1.340(6) ?
N3 C4 . 1.333(6) ?
C2 H2 . 0.9500 ?
C2 C3 . 1.372(6) ?
C3 H3 . 0.9500 ?
C4 C5 . 1.415(6) ?
C4 C6 . 1.495(6) ?
C5 C7 . 1.491(6) ?
C6 H6A . 0.9800 ?
C6 H6B . 0.9800 ?
C6 H6C . 0.9800 ?
C7 H7A . 0.9800 ?
C7 H7B . 0.9800 ?
C7 H7C . 0.9800 ?

loop_
_geom_hbond_atom_site_label_D
_geom_hbond_atom_site_label_H
_geom_hbond_atom_site_label_A
_geom_hbond_distance_DH
_geom_hbond_distance_HA
_geom_hbond_distance_DA
_geom_hbond_angle_DHA
O1 H1A N2 0.80(3) 1.95(3) 2.745(4) 172(8)

loop_
_geom_torsion_atom_site_label_1
_geom_torsion_atom_site_label_2
_geom_torsion_atom_site_label_3
_geom_torsion_atom_site_label_4
_geom_torsion
N2 C2 C3 N3 1.5(7)
N3 C4 C5 N2 0.4(6)
N3 C4 C5 C7 -178.7(4)
C2 N2 C5 C4 0.3(6)
C2 N2 C5 C7 179.5(4)
C3 N3 C4 C5 -0.2(6)
C3 N3 C4 C6 179.4(4)
C4 N3 C3 C2 -0.7(7)
C5 N2 C2 C3 -1.2(6)
C6 C4 C5 N2 -179.2(4)
C6 C4 C5 C7 1.7(6)
